data_6000309
loop_
_publ_author_name
'Riou-Cavellec, M.'
'Serre, C.'
'F\'erey, G.'

_publ_section_title
;
 Hydrothermal synthesis and structure determination of [VF(PO~4~),N~2~C~2~H~9~]
 and [Ti(OH)(PO~4~),N~2~C~2~H~9~], two M(III) phosphates with the ULM-11
 bidimensional topology
;
_journal_coden_ASTM CASCFN
_journal_issue 3
_journal_name_full
;
 Comptes Rendus de l'Academie des Sciences, Serie IIc: Chimie
;
_journal_page_first 147
_journal_page_last 152
_journal_paper_doi 10.1016/S1387-1609(99)80057-7
_journal_volume 2
_journal_year 1999
_chemical_formula_sum 'C2 H9 F N2 O4 P V'
_space_group_name_H-M_alt 'P 1 21/c 1'
_cell_angle_alpha 90.000
_cell_angle_beta 101.315
_cell_angle_gamma 90.000
_cell_length_a 9.2272
_cell_length_b 7.3532
_cell_length_c 9.8496
_cell_volume 655.30
_cod_database_code 6000309

loop_
_atom_site_label
_atom_site_fract_x
_atom_site_fract_y
_atom_site_fract_z
? ? ? ?
